data_1526310
loop_
_publ_author_name
'Heerdmann, A.'
'Mewis, A.'
'Johrendt, D.'

_publ_section_title
;
 Palladiumpnictide des Zirconiums und Hafniums mit einem Metall:
 Nichtmetall-Verhaeltnis von 2:1
;
_journal_name_full 'Zeitschrift fuer Anorganische und Allgemeine Chemie'
_journal_page_first 1393
_journal_page_last 1399
_journal_volume 626
_journal_year 2000
_chemical_formula_sum 'P7 Pd9 Zr5'
_chemical_name_systematic 'Zr5 Pd9 P7'
_space_group_IT_number 38
_symmetry_space_group_name_Hall 'A 2 -2'
_symmetry_space_group_name_H-M 'A m m 2'
_cell_angle_alpha 90
_cell_angle_beta 90
_cell_angle_gamma 90
_cell_formula_units_Z 2
_cell_length_a 3.815
_cell_length_b 26.3189
_cell_length_c 6.511
_cell_volume 653.747
_citation_journal_id_ASTM ZAACAB
_cod_data_source_file Heerdmann_ZAACAB_2000_731.cif
_cod_data_source_block P7Pd9Zr5
_cod_original_cell_volume 653.7474
_cod_database_code 1526310

loop_
_symmetry_equiv_pos_as_xyz
x,y,z
-x,-y,z
-x,y,z
x,-y,z
x,y+1/2,z+1/2
-x,-y+1/2,z+1/2
-x,y+1/2,z+1/2
x,-y+1/2,z+1/2

loop_
_atom_site_label
_atom_site_type_symbol
_atom_site_fract_x
_atom_site_fract_y
_atom_site_fract_z
_atom_site_occupancy
_atom_site_U_iso_or_equiv
Pd5 Pd 0 0.136 0.3744 1 0.0
P4 P 0.5 0.1434 0.1148 1 0.0
Zr2 Zr 0 0 0.5187 1 0.0
P3 P 0.5 0.0696 0.6154 1 0.0
P2 P 0 0.2144 0.6099 1 0.0
Zr3 Zr 0.5 0.2719 0.8234 1 0.0
P1 P 0 0 0.1186 1 0.0
Pd4 Pd 0.5 0 0.8703 1 0.0
Pd2 Pd 0.5 0.1596 0.7078 1 0.0
Pd3 Pd 0 0.1966 0.9946 1 0.0
Zr1 Zr 0 0.0888 0.904 1 0.0
Pd1 Pd 0.5 0.0578 0.2493 1 0.0
